data_7712648
loop_
_publ_author_name
'Karmakar, Himadri'
'Kumar, Ravi'
'Sharma, Jyoti'
'Bag, Jayanta'
'Pal, Kuntal'
'Panda, Tarun K.'
'Chandrasekhar, Vadapalli'

_publ_section_title
;
 N^N <i>vs.</i> N^E (E = S or Se) coordination behavior of
 imino-phosphanamidinate chalcogenide ligands towards aluminum alkyls:
 efficient hydroboration catalysis of nitriles, alkynes, and alkenes.
;
_journal_name_full 'Dalton transactions (Cambridge, England : 2003)'
_journal_paper_doi 10.1039/d3dt00038a
_journal_year 2023
_chemical_absolute_configuration unk
_chemical_formula_moiety 'C47 H64 Al N4 P S'
_chemical_formula_sum 'C47 H64 Al N4 P S'
_chemical_formula_weight 775.080
_space_group_crystal_system orthorhombic
_space_group_IT_number 19
_space_group_name_Hall 'P 2ac 2ab'
_space_group_name_H-M_alt 'P 21 21 21'
_symmetry_Int_Tables_number 19
_audit_creation_date 2023-02-16
_audit_creation_method
;
Olex2 1.5-dev
(compiled 2023.02.15 svn.rb8c1d4dc for OlexSys, GUI svn.r6444)
;
_audit_update_record
;
2023-02-17 deposited with the CCDC.	2023-02-20 downloaded from the CCDC.
;
_cell_angle_alpha 90
_cell_angle_beta 90
_cell_angle_gamma 90
_cell_formula_units_Z 4
_cell_length_a 10.6056(4)
_cell_length_b 20.2557(7)
_cell_length_c 21.7565(7)
_cell_measurement_reflns_used 13696
_cell_measurement_temperature 293.0
_cell_measurement_theta_max 27.0330
_cell_measurement_theta_min 2.8550
_cell_volume 4673.8(3)
_computing_cell_refinement 'CrysAlisPro 1.171.39.29d (Rigaku OD, 2017)'
_computing_data_collection 'CrysAlisPro 1.171.39.29d (Rigaku OD, 2017)'
_computing_data_reduction 'CrysAlisPro 1.171.39.29d (Rigaku OD, 2017)'
_computing_molecular_graphics 'Olex2 1.5-dev (Dolomanov et al., 2009)'
_computing_publication_material 'Olex2 1.5-dev (Dolomanov et al., 2009)'
_computing_structure_refinement 'olex2.refine 1.5-dev (Bourhis et al., 2015)'
_computing_structure_solution 'SHELXT 2018/2 (Sheldrick, 2018)'
_diffrn_ambient_temperature 293(2)
_diffrn_measured_fraction_theta_full 0.9975
_diffrn_measured_fraction_theta_max 0.9956
_diffrn_measurement_device_type 'Enhance (Mo) X-ray Source'
_diffrn_radiation_type 'Mo K\a'
_diffrn_radiation_wavelength 0.71073
_diffrn_reflns_av_R_equivalents 0.0400
_diffrn_reflns_av_unetI/netI 0.0412
_diffrn_reflns_Laue_measured_fraction_full 0.9975
_diffrn_reflns_Laue_measured_fraction_max 0.9956
_diffrn_reflns_limit_h_max 10
_diffrn_reflns_limit_h_min -14
_diffrn_reflns_limit_k_max 26
_diffrn_reflns_limit_k_min -27
_diffrn_reflns_limit_l_max 23
_diffrn_reflns_limit_l_min -28
_diffrn_reflns_number 44544
_diffrn_reflns_point_group_measured_fraction_full 0.9953
_diffrn_reflns_point_group_measured_fraction_max 0.9848
_diffrn_reflns_theta_full 25.2417
_diffrn_reflns_theta_max 27.00
_diffrn_reflns_theta_min 2.68
_exptl_absorpt_coefficient_mu 0.157
_exptl_absorpt_correction_T_max 1.00000
_exptl_absorpt_correction_T_min 0.70905
_exptl_absorpt_correction_type multi-scan
_exptl_absorpt_process_details
;
SADABS-2016/2 (Bruker,2016/2) was used for absorption correction.
;
_exptl_crystal_colour colorless
_exptl_crystal_density_diffrn 1.101
_exptl_crystal_description block
_exptl_crystal_F_000 1673.925
_exptl_crystal_size_max 0.28
_exptl_crystal_size_mid 0.26
_exptl_crystal_size_min 0.24
_refine_diff_density_max 0.2044
_refine_diff_density_min -0.2470
_refine_diff_density_rms 0.0397
_refine_ls_abs_structure_details 'Hooft, R.W.W., Straver, L.H., Spek, A.L. (2010). J. Appl. Cryst., 43, 665-668.'
_refine_ls_abs_structure_Flack 0.02(2)
_refine_ls_d_res_high 0.7829
_refine_ls_d_res_low 7.5939
_refine_ls_goodness_of_fit_ref 1.0220
_refine_ls_hydrogen_treatment constr
_refine_ls_matrix_type full
_refine_ls_number_constraints 100
_refine_ls_number_parameters 501
_refine_ls_number_reflns 10061
_refine_ls_number_restraints 0
_refine_ls_restrained_S_all 1.0220
_refine_ls_R_factor_all 0.0496
_refine_ls_R_factor_gt 0.0375
_refine_ls_shift/su_max -0.0009
_refine_ls_shift/su_mean 0.0000
_refine_ls_structure_factor_coef Fsqd
_refine_ls_weighting_details 'w=1/[\s^2^(Fo^2^)+(0.0470P)^2^+0.4247P] where P=(Fo^2^+2Fc^2^)/3'
_refine_ls_weighting_scheme calc
_refine_ls_wR_factor_gt 0.0862
_refine_ls_wR_factor_ref 0.0905
_reflns_Friedel_coverage 0.971
_reflns_limit_h_max 13
_reflns_limit_h_min -13
_reflns_limit_k_max 25
_reflns_limit_k_min -25
_reflns_limit_l_max 27
_reflns_limit_l_min -27
_reflns_number_gt 8465
_reflns_number_total 10061
_reflns_threshold_expression I>=2u(I)
_cod_data_source_file d3dt00038a2.cif
_cod_data_source_block 5a
_cod_original_sg_symbol_Hall ' P 2ac 2ab'
_cod_database_code 7712648
_olex2_refinement_description
;
1. Fixed Uiso
 At 1.2 times of:
  All C(H) groups
 At 1.5 times of:
  All C(H,H,H) groups
2.a Ternary CH refined with riding coordinates:
 C27(H27), C24(H24), C15(H15), C12(H12), C36(H36), C39(H39)
2.b Aromatic/amide H refined with riding coordinates:
 C2(H2), C3(H3), C21(H21), C20(H20), C22(H22), C47(H47), C43(H43), C10(H10),
 C34(H34), C45(H45), C9(H9), C8(H8), C46(H46), C44(H44), C32(H32), C33(H33)
2.c Idealised Me refined as rotating group:
 C5(H5a,H5b,H5c), C4(H4a,H4b,H4c), C14(H14a,H14b,H14c), C25(H25a,H25b,H25c),
 C13(H13a,H13b,H13c), C17(H17a,H17b,H17c), C37(H37a,H37b,H37c), C38(H38a,H38b,
 H38c), C28(H28a,H28b,H28c), C26(H26a,H26b,H26c), C29(H29a,H29b,H29c), C16(H16a,
 H16b,H16c), C41(H41a,H41b,H41c), C40(H40a,H40b,H40c)
;
_olex2_submission_special_instructions 'No special instructions were received'

loop_
_space_group_symop_id
_space_group_symop_operation_xyz
1 x,y,z
2 x+1/2,-y+1/2,-z
3 -x,y+1/2,-z+1/2
4 -x+1/2,-y,z+1/2

loop_
_atom_site_label
_atom_site_type_symbol
_atom_site_fract_x
_atom_site_fract_y
_atom_site_fract_z
_atom_site_U_iso_or_equiv
_atom_site_adp_type
_atom_site_occupancy
_atom_site_refinement_flags_posn
P1 P 0.57728(4) 0.46545(2) 0.286039(19) 0.03309(10) Uani 1.000000 .
S1 S 0.39667(4) 0.47748(3) 0.27743(2) 0.04804(13) Uani 1.000000 .
Al1 Al 0.72461(5) 0.40247(3) 0.36784(2) 0.03814(13) Uani 1.000000 .
N2 N 0.62589(12) 0.38544(7) 0.29158(6) 0.0322(3) Uani 1.000000 .
N1 N 0.64937(12) 0.48461(7) 0.35067(6) 0.0342(3) Uani 1.000000 .
N3 N 0.53667(13) 0.27693(7) 0.28736(6) 0.0364(3) Uani 1.000000 .
N4 N 0.55253(14) 0.32715(7) 0.20004(6) 0.0385(3) Uani 1.000000 .
C1 C 0.57485(15) 0.33451(8) 0.26142(7) 0.0314(3) Uani 1.000000 .
C6 C 0.64075(18) 0.54805(8) 0.37981(8) 0.0400(4) Uani 1.000000 .
C18 C 0.53508(16) 0.25711(9) 0.35159(8) 0.0372(4) Uani 1.000000 .
C42 C 0.65990(18) 0.50660(9) 0.22374(8) 0.0414(4) Uani 1.000000 .
C30 C 0.6016(2) 0.36501(9) 0.14860(8) 0.0442(4) Uani 1.000000 .
C19 C 0.42626(17) 0.27070(9) 0.38553(8) 0.0417(4) Uani 1.000000 .
C11 C 0.53736(19) 0.56336(10) 0.41839(8) 0.0463(5) Uani 1.000000 .
C27 C 0.31956(18) 0.31259(10) 0.36071(10) 0.0501(5) Uani 1.000000 .
H27 H 0.35492(18) 0.34102(10) 0.32859(10) 0.0601(6) Uiso 1.000000 R
C2 C 0.4893(2) 0.23507(10) 0.24286(9) 0.0493(5) Uani 1.000000 .
H2 H 0.4572(2) 0.19291(10) 0.24925(9) 0.0592(6) Uiso 1.000000 R
C5 C 0.6797(2) 0.36905(11) 0.44942(9) 0.0556(5) Uani 1.000000 .
H5a H 0.7124(12) 0.3983(4) 0.48030(9) 0.0835(8) Uiso 1.000000 GR
H5b H 0.5896(2) 0.3667(7) 0.4530(3) 0.0835(8) Uiso 1.000000 GR
H5c H 0.7151(12) 0.3258(3) 0.4549(3) 0.0835(8) Uiso 1.000000 GR
C35 C 0.5187(2) 0.40268(10) 0.11353(8) 0.0519(5) Uani 1.000000 .
C3 C 0.4982(2) 0.26609(10) 0.18939(9) 0.0519(5) Uani 1.000000 .
H3 H 0.4724(2) 0.24973(10) 0.15147(9) 0.0623(6) Uiso 1.000000 R
C24 C 0.75251(18) 0.20531(10) 0.33553(10) 0.0508(5) Uani 1.000000 .
H24 H 0.76148(18) 0.24214(10) 0.30665(10) 0.0609(6) Uiso 1.000000 R
C21 C 0.5120(2) 0.20192(12) 0.46540(9) 0.0607(6) Uani 1.000000 .
H21 H 0.5033(2) 0.18233(12) 0.50383(9) 0.0728(7) Uiso 1.000000 R
C20 C 0.4185(2) 0.24212(10) 0.44355(9) 0.0527(5) Uani 1.000000 .
H20 H 0.3484(2) 0.25051(10) 0.46798(9) 0.0632(6) Uiso 1.000000 R
C23 C 0.63432(17) 0.21804(9) 0.37276(9) 0.0440(4) Uani 1.000000 .
C15 C 0.8573(2) 0.57932(12) 0.33798(10) 0.0627(6) Uani 1.000000 .
H15 H 0.8449(2) 0.53728(12) 0.31652(10) 0.0753(7) Uiso 1.000000 R
C22 C 0.6188(2) 0.19015(11) 0.43114(10) 0.0567(5) Uani 1.000000 .
H22 H 0.6817(2) 0.16316(11) 0.44707(10) 0.0681(6) Uiso 1.000000 R
C12 C 0.43635(19) 0.51451(11) 0.43518(9) 0.0534(5) Uani 1.000000 .
H12 H 0.44853(19) 0.47487(11) 0.41005(9) 0.0641(6) Uiso 1.000000 R
C36 C 0.3793(2) 0.40644(11) 0.12583(10) 0.0633(6) Uani 1.000000 .
H36 H 0.3653(2) 0.39469(11) 0.16899(10) 0.0759(7) Uiso 1.000000 R
C7 C 0.7390(2) 0.59426(10) 0.37335(9) 0.0518(5) Uani 1.000000 .
C47 C 0.6028(2) 0.55816(10) 0.19243(9) 0.0557(6) Uani 1.000000 .
H47 H 0.5201(2) 0.56970(10) 0.20168(9) 0.0668(7) Uiso 1.000000 R
C43 C 0.7827(2) 0.49056(10) 0.20930(9) 0.0566(5) Uani 1.000000 .
H43 H 0.8225(2) 0.45620(10) 0.22997(9) 0.0679(6) Uiso 1.000000 R
C31 C 0.7276(2) 0.35485(12) 0.13299(9) 0.0604(6) Uani 1.000000 .
C10 C 0.5320(3) 0.62513(11) 0.44609(9) 0.0621(6) Uani 1.000000 .
H10 H 0.4628(3) 0.63579(11) 0.47040(9) 0.0745(8) Uiso 1.000000 R
C34 C 0.5705(3) 0.43420(12) 0.06185(10) 0.0747(8) Uani 1.000000 .
H34 H 0.5190(3) 0.46038(12) 0.03729(10) 0.0896(9) Uiso 1.000000 R
C4 C 0.90487(19) 0.38988(13) 0.34901(12) 0.0700(7) Uani 1.000000 .
H4a H 0.9323(5) 0.4236(5) 0.3210(6) 0.1050(10) Uiso 1.000000 GR
H4b H 0.9531(3) 0.3926(8) 0.38627(17) 0.1050(10) Uiso 1.000000 GR
H4c H 0.9170(3) 0.3473(4) 0.3305(7) 0.1050(10) Uiso 1.000000 GR
C14 C 0.4503(3) 0.49474(14) 0.50306(10) 0.0713(7) Uani 1.000000 .
H14a H 0.5356(5) 0.4812(9) 0.5108(2) 0.1069(10) Uiso 1.000000 GR
H14b H 0.4299(17) 0.5318(3) 0.52872(10) 0.1069(10) Uiso 1.000000 GR
H14c H 0.3941(13) 0.4589(6) 0.5121(2) 0.1069(10) Uiso 1.000000 GR
C45 C 0.7884(4) 0.57624(12) 0.13365(11) 0.0807(9) Uani 1.000000 .
H45 H 0.8315(4) 0.59952(12) 0.10337(11) 0.0968(10) Uiso 1.000000 R
C9 C 0.6257(3) 0.67042(12) 0.43851(11) 0.0740(8) Uani 1.000000 .
H9 H 0.6199(3) 0.71154(12) 0.45732(11) 0.0888(9) Uiso 1.000000 R
C25 C 0.8714(2) 0.20385(14) 0.37472(14) 0.0790(8) Uani 1.000000 .
H25a H 0.8727(9) 0.2417(5) 0.4012(6) 0.1185(11) Uiso 1.000000 GR
H25b H 0.8722(9) 0.1644(5) 0.3991(7) 0.1185(11) Uiso 1.000000 GR
H25c H 0.9442(2) 0.2045(10) 0.34853(14) 0.1185(11) Uiso 1.000000 GR
C8 C 0.7268(3) 0.65533(11) 0.40358(11) 0.0688(7) Uani 1.000000 .
H8 H 0.7907(3) 0.68642(11) 0.39934(11) 0.0825(8) Uiso 1.000000 R
C46 C 0.6677(3) 0.59259(12) 0.14758(11) 0.0728(7) Uani 1.000000 .
H46 H 0.6284(3) 0.62709(12) 0.12687(11) 0.0874(9) Uiso 1.000000 R
C44 C 0.8477(3) 0.52522(13) 0.16420(12) 0.0779(7) Uani 1.000000 .
H44 H 0.9305(3) 0.51411(13) 0.15467(12) 0.0935(9) Uiso 1.000000 R
C13 C 0.3031(2) 0.54092(15) 0.42288(13) 0.0821(8) Uani 1.000000 .
H13a H 0.2869(7) 0.5781(6) 0.4491(7) 0.1232(12) Uiso 1.000000 GR
H13b H 0.2964(6) 0.5544(9) 0.3807(3) 0.1232(12) Uiso 1.000000 GR
H13c H 0.2425(3) 0.5068(4) 0.4311(9) 0.1232(12) Uiso 1.000000 GR
C17 C 0.8855(3) 0.63239(15) 0.28944(12) 0.0899(9) Uani 1.000000 .
H17a H 0.8184(11) 0.6335(8) 0.2598(6) 0.1348(13) Uiso 1.000000 GR
H17b H 0.892(2) 0.6747(2) 0.30907(19) 0.1348(13) Uiso 1.000000 GR
H17c H 0.9634(12) 0.6222(6) 0.2691(7) 0.1348(13) Uiso 1.000000 GR
C37 C 0.3255(3) 0.47565(13) 0.11546(13) 0.0884(9) Uani 1.000000 .
H37a H 0.3746(13) 0.50724(18) 0.1381(8) 0.1327(14) Uiso 1.000000 GR
H37b H 0.3286(19) 0.4861(4) 0.07245(19) 0.1327(14) Uiso 1.000000 GR
H37c H 0.2397(7) 0.4770(3) 0.1294(9) 0.1327(14) Uiso 1.000000 GR
C32 C 0.7722(3) 0.38734(14) 0.08117(11) 0.0806(8) Uani 1.000000 .
H32 H 0.8559(3) 0.38197(14) 0.06951(11) 0.0967(9) Uiso 1.000000 R
C38 C 0.3052(3) 0.35762(14) 0.08602(14) 0.0919(9) Uani 1.000000 .
H38a H 0.3266(16) 0.3641(8) 0.04359(18) 0.1379(14) Uiso 1.000000 GR
H38b H 0.3260(17) 0.31330(14) 0.0979(7) 0.1379(14) Uiso 1.000000 GR
H38c H 0.2165(3) 0.3648(8) 0.0916(8) 0.1379(14) Uiso 1.000000 GR
C33 C 0.6949(3) 0.42721(14) 0.04691(11) 0.0856(9) Uani 1.000000 .
H33 H 0.7275(3) 0.44970(14) 0.01319(11) 0.1027(11) Uiso 1.000000 R
C28 C 0.2612(2) 0.35691(13) 0.40826(12) 0.0726(7) Uani 1.000000 .
H28a H 0.2139(14) 0.33077(16) 0.4369(5) 0.1089(10) Uiso 1.000000 GR
H28b H 0.3265(2) 0.3803(7) 0.4297(6) 0.1089(10) Uiso 1.000000 GR
H28c H 0.2061(13) 0.3879(6) 0.38851(15) 0.1089(10) Uiso 1.000000 GR
C26 C 0.7427(2) 0.14269(13) 0.29750(14) 0.0823(8) Uani 1.000000 .
H26a H 0.732(2) 0.10547(18) 0.32430(15) 0.1235(12) Uiso 1.000000 GR
H26b H 0.6717(12) 0.1459(4) 0.2703(7) 0.1235(12) Uiso 1.000000 GR
H26c H 0.8184(9) 0.1371(6) 0.2739(8) 0.1235(12) Uiso 1.000000 GR
C39 C 0.8118(3) 0.30600(16) 0.16625(12) 0.0840(9) Uani 1.000000 .
H39 H 0.7795(3) 0.30118(16) 0.20821(12) 0.1008(10) Uiso 1.000000 R
C29 C 0.2188(3) 0.27016(16) 0.33090(18) 0.1057(12) Uani 1.000000 .
H29a H 0.1857(18) 0.2397(9) 0.3606(4) 0.1585(17) Uiso 1.000000 GR
H29b H 0.1520(13) 0.29785(19) 0.3160(11) 0.1585(17) Uiso 1.000000 GR
H29c H 0.2549(7) 0.2461(10) 0.2972(8) 0.1585(17) Uiso 1.000000 GR
C16 C 0.9696(3) 0.57116(18) 0.38180(14) 0.0979(10) Uani 1.000000 .
H16a H 0.9798(14) 0.6107(5) 0.4056(8) 0.1468(15) Uiso 1.000000 GR
H16b H 0.9545(10) 0.5345(7) 0.4088(7) 0.1468(15) Uiso 1.000000 GR
H16c H 1.0448(5) 0.5632(12) 0.35839(15) 0.1468(15) Uiso 1.000000 GR
C41 C 0.9496(3) 0.3292(2) 0.17079(18) 0.1241(13) Uani 1.000000 .
H41a H 0.9864(9) 0.3302(14) 0.1305(2) 0.186(2) Uiso 1.000000 GR
H41b H 0.9522(3) 0.3727(6) 0.1883(13) 0.186(2) Uiso 1.000000 GR
H41c H 0.9962(7) 0.2993(9) 0.1964(11) 0.186(2) Uiso 1.000000 GR
C40 C 0.8045(4) 0.23798(16) 0.1351(2) 0.1288(14) Uani 1.000000 .
H40a H 0.7178(4) 0.2254(7) 0.1305(14) 0.193(2) Uiso 1.000000 GR
H40b H 0.844(3) 0.2402(4) 0.0954(7) 0.193(2) Uiso 1.000000 GR
H40c H 0.847(3) 0.2059(4) 0.1600(8) 0.193(2) Uiso 1.000000 GR

loop_
_atom_site_aniso_label
_atom_site_aniso_U_11
_atom_site_aniso_U_22
_atom_site_aniso_U_33
_atom_site_aniso_U_12
_atom_site_aniso_U_13
_atom_site_aniso_U_23
P1 0.0332(2) 0.0391(2) 0.0269(2) 0.00484(17) -0.00385(17) 0.00015(18)
S1 0.0358(2) 0.0634(3) 0.0448(3) 0.0124(2) -0.01148(19) -0.0060(2)
Al1 0.0326(3) 0.0466(3) 0.0353(3) 0.0045(2) -0.0076(2) 0.0038(2)
N2 0.0305(7) 0.0394(7) 0.0268(7) 0.0013(6) -0.0016(6) 0.0033(6)
N1 0.0321(7) 0.0410(8) 0.0296(7) 0.0021(6) -0.0037(6) -0.0001(6)
N3 0.0400(8) 0.0389(8) 0.0302(7) -0.0003(6) -0.0024(6) 0.0018(6)
N4 0.0489(9) 0.0402(8) 0.0263(7) 0.0059(7) -0.0048(6) 0.0003(6)
C1 0.0282(8) 0.0394(9) 0.0267(8) 0.0092(7) 0.0010(6) 0.0031(7)
C6 0.0472(10) 0.0410(10) 0.0319(9) 0.0027(8) -0.0151(8) 0.0009(8)
C18 0.0396(9) 0.0409(9) 0.0313(8) -0.0085(7) -0.0015(7) 0.0062(7)
C42 0.0566(11) 0.0394(9) 0.0282(9) 0.0004(8) -0.0028(8) 0.0009(8)
C30 0.0656(13) 0.0450(10) 0.0221(8) 0.0062(9) 0.0015(8) -0.0033(8)
C19 0.0401(10) 0.0481(10) 0.0370(9) -0.0078(8) 0.0016(8) 0.0025(8)
C11 0.0563(12) 0.0482(11) 0.0343(9) 0.0138(9) -0.0130(9) -0.0045(8)
C27 0.0416(11) 0.0563(11) 0.0523(12) 0.0035(9) 0.0054(9) 0.0051(10)
C2 0.0633(12) 0.0415(10) 0.0432(10) -0.0059(10) -0.0086(9) -0.0024(9)
C5 0.0703(14) 0.0579(12) 0.0387(11) 0.0001(11) -0.0125(10) 0.0061(10)
C35 0.0846(15) 0.0448(11) 0.0263(9) 0.0096(11) -0.0056(9) -0.0048(8)
C3 0.0733(14) 0.0458(11) 0.0366(10) -0.0002(11) -0.0141(10) -0.0054(9)
C24 0.0399(11) 0.0526(12) 0.0598(12) 0.0009(9) 0.0021(9) 0.0167(10)
C21 0.0652(14) 0.0772(15) 0.0397(11) -0.0123(12) 0.0000(10) 0.0181(10)
C20 0.0527(12) 0.0655(13) 0.0398(10) -0.0109(10) 0.0074(10) 0.0047(10)
C23 0.0404(10) 0.0492(10) 0.0424(10) -0.0059(8) -0.0043(8) 0.0081(9)
C15 0.0575(13) 0.0757(15) 0.0549(13) -0.0226(11) -0.0098(11) 0.0104(12)
C22 0.0520(12) 0.0666(13) 0.0516(12) -0.0013(10) -0.0105(10) 0.0237(11)
C12 0.0465(11) 0.0696(13) 0.0442(10) 0.0099(10) 0.0022(9) -0.0143(10)
C36 0.0811(16) 0.0672(13) 0.0414(11) 0.0243(12) -0.0196(11) -0.0044(11)
C7 0.0659(13) 0.0510(11) 0.0386(10) -0.0106(10) -0.0195(10) 0.0091(9)
C47 0.0776(15) 0.0434(11) 0.0460(11) -0.0012(10) -0.0151(10) 0.0050(9)
C43 0.0689(13) 0.0522(11) 0.0486(11) 0.0050(10) 0.0165(11) 0.0086(10)
C31 0.0748(15) 0.0730(14) 0.0335(10) 0.0075(12) 0.0133(10) -0.0042(10)
C10 0.0884(17) 0.0557(13) 0.0421(11) 0.0252(13) -0.0134(11) -0.0068(10)
C34 0.127(2) 0.0640(15) 0.0326(11) 0.0176(15) -0.0035(14) 0.0071(10)
C4 0.0370(11) 0.0859(17) 0.0872(17) 0.0127(11) -0.0066(11) 0.0195(14)
C14 0.0785(16) 0.0886(17) 0.0467(12) -0.0020(14) 0.0151(11) -0.0046(12)
C45 0.140(3) 0.0586(14) 0.0439(13) -0.0239(16) 0.0193(16) 0.0076(12)
C9 0.123(2) 0.0476(13) 0.0515(14) 0.0089(15) -0.0211(15) -0.0048(11)
C25 0.0451(13) 0.0933(18) 0.099(2) 0.0091(12) -0.0107(13) 0.0183(16)
C8 0.106(2) 0.0456(12) 0.0548(13) -0.0183(13) -0.0293(14) 0.0077(11)
C46 0.118(2) 0.0510(13) 0.0491(13) -0.0092(15) -0.0147(14) 0.0160(11)
C44 0.0935(18) 0.0724(16) 0.0678(15) -0.0042(15) 0.0363(14) 0.0058(14)
C13 0.0524(14) 0.114(2) 0.0802(17) 0.0265(14) 0.0001(12) -0.0285(16)
C17 0.099(2) 0.099(2) 0.0718(17) -0.0458(17) -0.0014(15) 0.0140(16)
C37 0.110(2) 0.0787(16) 0.0766(17) 0.0393(16) -0.0483(16) -0.0222(14)
C32 0.0904(19) 0.107(2) 0.0448(13) -0.0029(17) 0.0255(13) -0.0021(14)
C38 0.097(2) 0.0804(18) 0.098(2) 0.0114(16) -0.0380(18) -0.0059(16)
C33 0.134(3) 0.0849(19) 0.0376(12) -0.0091(18) 0.0195(16) 0.0096(13)
C28 0.0558(14) 0.0811(17) 0.0808(17) 0.0053(12) 0.0167(12) -0.0068(14)
C26 0.0620(16) 0.0775(16) 0.107(2) -0.0022(13) 0.0213(14) -0.0121(16)
C39 0.0701(17) 0.123(2) 0.0587(15) 0.0404(16) 0.0202(12) 0.0097(15)
C29 0.0736(18) 0.096(2) 0.147(3) 0.0228(16) -0.053(2) -0.033(2)
C16 0.0615(16) 0.146(3) 0.0866(19) -0.0153(17) -0.0222(15) 0.009(2)
C41 0.074(2) 0.168(4) 0.131(3) 0.045(2) 0.006(2) -0.031(3)
C40 0.128(3) 0.091(2) 0.167(4) 0.042(2) 0.021(3) 0.012(3)

loop_
_atom_type_symbol
_atom_type_scat_dispersion_real
_atom_type_scat_dispersion_imag
_atom_type_scat_Cromer_Mann_a1
_atom_type_scat_Cromer_Mann_a2
_atom_type_scat_Cromer_Mann_a3
_atom_type_scat_Cromer_Mann_a4
_atom_type_scat_Cromer_Mann_b1
_atom_type_scat_Cromer_Mann_b2
_atom_type_scat_Cromer_Mann_b3
_atom_type_scat_Cromer_Mann_b4
_atom_type_scat_Cromer_Mann_c
_atom_type_scat_source
_atom_type_scat_dispersion_source
Al 0.06440 0.05171 6.42020 1.90020 1.59360 1.96460 3.03870 0.74260 31.54720 85.08860 1.11510 'International Tables Volume C Table 6.1.1.4 (pp. 500-502)' 'Henke, Gullikson and Davis, At. Data and Nucl. Data Tables, 1993, 54, 2'
C 0.00347 0.00161 2.31000 1.02000 1.58860 0.86500 20.84390 10.20750 0.56870 51.65120 0.21560 'International Tables Volume C Table 6.1.1.4 (pp. 500-502)' 'Henke, Gullikson and Davis, At. Data and Nucl. Data Tables, 1993, 54, 2'
H 0.00000 0.00000 0.49300 0.32291 0.14019 0.04081 10.51090 26.12570 3.14236 57.79970 0.00304 'International Tables Volume C Table 6.1.1.4 (pp. 500-502)' 'Henke, Gullikson and Davis, At. Data and Nucl. Data Tables, 1993, 54, 2'
N 0.00653 0.00323 12.21260 3.13220 2.01250 1.16630 0.00570 9.89330 28.99750 0.58260 -11.52900 'International Tables Volume C Table 6.1.1.4 (pp. 500-502)' 'Henke, Gullikson and Davis, At. Data and Nucl. Data Tables, 1993, 54, 2'
P 0.10434 0.09671 6.43450 4.17910 1.78000 1.49080 1.90670 27.15700 0.52600 68.16450 1.11490 'International Tables Volume C Table 6.1.1.4 (pp. 500-502)' 'Henke, Gullikson and Davis, At. Data and Nucl. Data Tables, 1993, 54, 2'
S 0.12424 0.12443 6.90530 5.20340 1.43790 1.58630 1.46790 22.21510 0.25360 56.17200 0.86690 'International Tables Volume C Table 6.1.1.4 (pp. 500-502)' 'Henke, Gullikson and Davis, At. Data and Nucl. Data Tables, 1993, 54, 2'

loop_
_geom_angle_atom_site_label_1
_geom_angle_atom_site_label_2
_geom_angle_atom_site_label_3
_geom_angle
_geom_angle_site_symmetry_1
_geom_angle_site_symmetry_3
_geom_angle_publ_flag
N2 P1 S1 115.14(5) . . ?
N1 P1 S1 120.74(5) . . ?
N1 P1 N2 91.33(7) . . ?
C42 P1 S1 110.28(6) . . ?
C42 P1 N2 110.06(7) . . ?
C42 P1 N1 107.76(8) . . ?
N1 Al1 N2 76.41(6) . . ?
C5 Al1 N2 124.55(8) . . ?
C5 Al1 N1 112.47(8) . . ?
C4 Al1 N2 108.31(9) . . ?
C4 Al1 N1 118.95(9) . . ?
C4 Al1 C5 112.30(10) . . ?
Al1 N2 P1 93.05(6) . . ?
C1 N2 P1 125.20(11) . . ?
C1 N2 Al1 139.03(11) . . ?
Al1 N1 P1 99.09(7) . . ?
C6 N1 P1 123.93(11) . . ?
C6 N1 Al1 136.92(11) . . ?
C18 N3 C1 129.81(14) . . ?
C2 N3 C1 110.14(14) . . ?
C2 N3 C18 119.99(15) . . ?
C30 N4 C1 129.36(15) . . ?
C3 N4 C1 109.49(14) . . ?
C3 N4 C30 119.45(14) . . ?
N3 C1 N2 125.43(14) . . ?
N4 C1 N2 129.39(15) . . ?
N4 C1 N3 105.15(14) . . ?
C11 C6 N1 120.48(16) . . ?
C7 C6 N1 120.26(17) . . ?
C7 C6 C11 119.14(17) . . ?
C19 C18 N3 117.58(15) . . ?
C23 C18 N3 117.73(15) . . ?
C23 C18 C19 124.07(16) . . ?
C47 C42 P1 120.11(16) . . ?
C43 C42 P1 121.17(14) . . ?
C43 C42 C47 118.57(19) . . ?
C35 C30 N4 119.07(18) . . ?
C31 C30 N4 116.92(17) . . ?
C31 C30 C35 123.54(18) . . ?
C27 C19 C18 122.63(15) . . ?
C20 C19 C18 116.50(18) . . ?
C20 C19 C27 120.85(18) . . ?
C12 C11 C6 123.50(17) . . ?
C10 C11 C6 119.1(2) . . ?
C10 C11 C12 117.25(19) . . ?
H27 C27 C19 107.31(10) . . ?
C28 C27 C19 113.38(18) . . ?
C28 C27 H27 107.31(13) . . ?
C29 C27 C19 111.19(18) . . ?
C29 C27 H27 107.31(18) . . ?
C29 C27 C28 110.1(2) . . ?
H2 C2 N3 126.31(10) . . ?
C3 C2 N3 107.37(17) . . ?
C3 C2 H2 126.31(12) . . ?
H5a C5 Al1 109.5 . . ?
H5b C5 Al1 109.5 . . ?
H5b C5 H5a 109.5 . . ?
H5c C5 Al1 109.5 . . ?
H5c C5 H5a 109.5 . . ?
H5c C5 H5b 109.5 . . ?
C36 C35 C30 123.41(19) . . ?
C34 C35 C30 116.2(2) . . ?
C34 C35 C36 120.2(2) . . ?
C2 C3 N4 107.82(16) . . ?
H3 C3 N4 126.09(10) . . ?
H3 C3 C2 126.09(12) . . ?
C23 C24 H24 107.07(10) . . ?
C25 C24 H24 107.07(13) . . ?
C25 C24 C23 112.89(19) . . ?
C26 C24 H24 107.07(14) . . ?
C26 C24 C23 112.15(17) . . ?
C26 C24 C25 110.2(2) . . ?
C20 C21 H21 119.64(12) . . ?
C22 C21 H21 119.64(12) . . ?
C22 C21 C20 120.73(18) . . ?
C21 C20 C19 121.34(19) . . ?
H20 C20 C19 119.33(12) . . ?
H20 C20 C21 119.33(12) . . ?
C24 C23 C18 122.97(16) . . ?
C22 C23 C18 116.08(18) . . ?
C22 C23 C24 120.94(18) . . ?
C7 C15 H15 107.86(12) . . ?
C17 C15 H15 107.86(14) . . ?
C17 C15 C7 111.9(2) . . ?
C16 C15 H15 107.86(17) . . ?
C16 C15 C7 110.58(19) . . ?
C16 C15 C17 110.6(2) . . ?
C23 C22 C21 121.24(19) . . ?
H22 C22 C21 119.38(12) . . ?
H22 C22 C23 119.38(12) . . ?
H12 C12 C11 108.04(10) . . ?
C14 C12 C11 109.66(17) . . ?
C14 C12 H12 108.04(13) . . ?
C13 C12 C11 112.6(2) . . ?
C13 C12 H12 108.04(13) . . ?
C13 C12 C14 110.29(19) . . ?
H36 C36 C35 107.89(11) . . ?
C37 C36 C35 112.7(2) . . ?
C37 C36 H36 107.89(15) . . ?
C38 C36 C35 111.8(2) . . ?
C38 C36 H36 107.89(15) . . ?
C38 C36 C37 108.47(19) . . ?
C15 C7 C6 122.36(18) . . ?
C8 C7 C6 118.0(2) . . ?
C8 C7 C15 119.5(2) . . ?
H47 C47 C42 119.68(13) . . ?
C46 C47 C42 120.6(2) . . ?
C46 C47 H47 119.68(16) . . ?
H43 C43 C42 119.66(11) . . ?
C44 C43 C42 120.7(2) . . ?
C44 C43 H43 119.66(15) . . ?
C32 C31 C30 117.0(2) . . ?
C39 C31 C30 123.01(19) . . ?
C39 C31 C32 119.7(2) . . ?
H10 C10 C11 119.20(15) . . ?
C9 C10 C11 121.6(2) . . ?
C9 C10 H10 119.20(15) . . ?
H34 C34 C35 119.31(16) . . ?
C33 C34 C35 121.4(2) . . ?
C33 C34 H34 119.31(15) . . ?
H4a C4 Al1 109.5 . . ?
H4b C4 Al1 109.5 . . ?
H4b C4 H4a 109.5 . . ?
H4c C4 Al1 109.5 . . ?
H4c C4 H4a 109.5 . . ?
H4c C4 H4b 109.5 . . ?
H14a C14 C12 109.5 . . ?
H14b C14 C12 109.5 . . ?
H14b C14 H14a 109.5 . . ?
H14c C14 C12 109.5 . . ?
H14c C14 H14a 109.5 . . ?
H14c C14 H14b 109.5 . . ?
C46 C45 H45 119.84(15) . . ?
C44 C45 H45 119.84(17) . . ?
C44 C45 C46 120.3(2) . . ?
H9 C9 C10 120.16(15) . . ?
C8 C9 C10 119.7(2) . . ?
C8 C9 H9 120.16(15) . . ?
H25a C25 C24 109.5 . . ?
H25b C25 C24 109.5 . . ?
H25b C25 H25a 109.5 . . ?
H25c C25 C24 109.5 . . ?
H25c C25 H25a 109.5 . . ?
H25c C25 H25b 109.5 . . ?
C9 C8 C7 122.4(2) . . ?
H8 C8 C7 118.82(15) . . ?
H8 C8 C9 118.82(15) . . ?
C45 C46 C47 120.3(2) . . ?
H46 C46 C47 119.87(16) . . ?
H46 C46 C45 119.87(15) . . ?
C45 C44 C43 119.5(3) . . ?
H44 C44 C43 120.23(15) . . ?
H44 C44 C45 120.23(17) . . ?
H13a C13 C12 109.5 . . ?
H13b C13 C12 109.5 . . ?
H13b C13 H13a 109.5 . . ?
H13c C13 C12 109.5 . . ?
H13c C13 H13a 109.5 . . ?
H13c C13 H13b 109.5 . . ?
H17a C17 C15 109.5 . . ?
H17b C17 C15 109.5 . . ?
H17b C17 H17a 109.5 . . ?
H17c C17 C15 109.5 . . ?
H17c C17 H17a 109.5 . . ?
H17c C17 H17b 109.5 . . ?
H37a C37 C36 109.5 . . ?
H37b C37 C36 109.5 . . ?
H37b C37 H37a 109.5 . . ?
H37c C37 C36 109.5 . . ?
H37c C37 H37a 109.5 . . ?
H37c C37 H37b 109.5 . . ?
H32 C32 C31 119.44(17) . . ?
C33 C32 C31 121.1(3) . . ?
C33 C32 H32 119.44(17) . . ?
H38a C38 C36 109.5 . . ?
H38b C38 C36 109.5 . . ?
H38b C38 H38a 109.5 . . ?
H38c C38 C36 109.5 . . ?
H38c C38 H38a 109.5 . . ?
H38c C38 H38b 109.5 . . ?
C32 C33 C34 120.6(2) . . ?
H33 C33 C34 119.70(15) . . ?
H33 C33 C32 119.70(17) . . ?
H28a C28 C27 109.5 . . ?
H28b C28 C27 109.5 . . ?
H28b C28 H28a 109.5 . . ?
H28c C28 C27 109.5 . . ?
H28c C28 H28a 109.5 . . ?
H28c C28 H28b 109.5 . . ?
H26a C26 C24 109.5 . . ?
H26b C26 C24 109.5 . . ?
H26b C26 H26a 109.5 . . ?
H26c C26 C24 109.5 . . ?
H26c C26 H26a 109.5 . . ?
H26c C26 H26b 109.5 . . ?
H39 C39 C31 107.65(12) . . ?
C41 C39 C31 113.0(3) . . ?
C41 C39 H39 107.65(18) . . ?
C40 C39 C31 110.2(3) . . ?
C40 C39 H39 107.65(18) . . ?
C40 C39 C41 110.5(3) . . ?
H29a C29 C27 109.5 . . ?
H29b C29 C27 109.5 . . ?
H29b C29 H29a 109.5 . . ?
H29c C29 C27 109.5 . . ?
H29c C29 H29a 109.5 . . ?
H29c C29 H29b 109.5 . . ?
H16a C16 C15 109.5 . . ?
H16b C16 C15 109.5 . . ?
H16b C16 H16a 109.5 . . ?
H16c C16 C15 109.5 . . ?
H16c C16 H16a 109.5 . . ?
H16c C16 H16b 109.5 . . ?
H41a C41 C39 109.5 . . ?
H41b C41 C39 109.5 . . ?
H41b C41 H41a 109.5 . . ?
H41c C41 C39 109.5 . . ?
H41c C41 H41a 109.5 . . ?
H41c C41 H41b 109.5 . . ?
H40a C40 C39 109.5 . . ?
H40b C40 C39 109.5 . . ?
H40b C40 H40a 109.5 . . ?
H40c C40 C39 109.5 . . ?
H40c C40 H40a 109.5 . . ?
H40c C40 H40b 109.5 . . ?

loop_
_geom_bond_atom_site_label_1
_geom_bond_atom_site_label_2
_geom_bond_distance
_geom_bond_site_symmetry_2
_geom_bond_publ_flag
P1 S1 1.9400(6) . ?
P1 N2 1.7049(14) . ?
P1 N1 1.6470(13) . ?
P1 C42 1.8164(18) . ?
Al1 N2 1.9920(14) . ?
Al1 N1 1.8826(14) . ?
Al1 C5 1.958(2) . ?
Al1 C4 1.972(2) . ?
N2 C1 1.337(2) . ?
N1 C6 1.436(2) . ?
N3 C1 1.357(2) . ?
N3 C18 1.454(2) . ?
N3 C2 1.381(2) . ?
N4 C1 1.364(2) . ?
N4 C30 1.453(2) . ?
N4 C3 1.384(2) . ?
C6 C11 1.415(3) . ?
C6 C7 1.408(3) . ?
C18 C19 1.398(2) . ?
C18 C23 1.395(3) . ?
C42 C47 1.386(3) . ?
C42 C43 1.379(3) . ?
C30 C35 1.391(3) . ?
C30 C31 1.394(3) . ?
C19 C27 1.514(3) . ?
C19 C20 1.391(3) . ?
C11 C12 1.503(3) . ?
C11 C10 1.390(3) . ?
C27 H27 0.9800 . ?
C27 C28 1.503(3) . ?
C27 C29 1.517(3) . ?
C2 H2 0.9300 . ?
C2 C3 1.326(3) . ?
C5 H5a 0.9600 . ?
C5 H5b 0.9600 . ?
C5 H5c 0.9600 . ?
C35 C36 1.504(3) . ?
C35 C34 1.405(3) . ?
C3 H3 0.9300 . ?
C24 H24 0.9800 . ?
C24 C23 1.515(3) . ?
C24 C25 1.522(3) . ?
C24 C26 1.518(3) . ?
C21 H21 0.9300 . ?
C21 C20 1.368(3) . ?
C21 C22 1.376(3) . ?
C20 H20 0.9300 . ?
C23 C22 1.400(3) . ?
C15 H15 0.9800 . ?
C15 C7 1.503(3) . ?
C15 C17 1.536(3) . ?
C15 C16 1.534(3) . ?
C22 H22 0.9300 . ?
C12 H12 0.9800 . ?
C12 C14 1.537(3) . ?
C12 C13 1.535(3) . ?
C36 H36 0.9800 . ?
C36 C37 1.530(3) . ?
C36 C38 1.532(3) . ?
C7 C8 1.407(3) . ?
C47 H47 0.9300 . ?
C47 C46 1.383(3) . ?
C43 H43 0.9300 . ?
C43 C44 1.389(3) . ?
C31 C32 1.389(3) . ?
C31 C39 1.517(3) . ?
C10 H10 0.9300 . ?
C10 C9 1.362(4) . ?
C34 H34 0.9300 . ?
C34 C33 1.367(4) . ?
C4 H4a 0.9600 . ?
C4 H4b 0.9600 . ?
C4 H4c 0.9600 . ?
C14 H14a 0.9600 . ?
C14 H14b 0.9600 . ?
C14 H14c 0.9600 . ?
C45 H45 0.9300 . ?
C45 C46 1.357(4) . ?
C45 C44 1.380(4) . ?
C9 H9 0.9300 . ?
C9 C8 1.350(4) . ?
C25 H25a 0.9600 . ?
C25 H25b 0.9600 . ?
C25 H25c 0.9600 . ?
C8 H8 0.9300 . ?
C46 H46 0.9300 . ?
C44 H44 0.9300 . ?
C13 H13a 0.9600 . ?
C13 H13b 0.9600 . ?
C13 H13c 0.9600 . ?
C17 H17a 0.9600 . ?
C17 H17b 0.9600 . ?
C17 H17c 0.9600 . ?
C37 H37a 0.9600 . ?
C37 H37b 0.9600 . ?
C37 H37c 0.9600 . ?
C32 H32 0.9300 . ?
C32 C33 1.371(4) . ?
C38 H38a 0.9600 . ?
C38 H38b 0.9600 . ?
C38 H38c 0.9600 . ?
C33 H33 0.9300 . ?
C28 H28a 0.9600 . ?
C28 H28b 0.9600 . ?
C28 H28c 0.9600 . ?
C26 H26a 0.9600 . ?
C26 H26b 0.9600 . ?
C26 H26c 0.9600 . ?
C39 H39 0.9800 . ?
C39 C41 1.538(4) . ?
C39 C40 1.537(4) . ?
C29 H29a 0.9600 . ?
C29 H29b 0.9600 . ?
C29 H29c 0.9600 . ?
C16 H16a 0.9600 . ?
C16 H16b 0.9600 . ?
C16 H16c 0.9600 . ?
C41 H41a 0.9600 . ?
C41 H41b 0.9600 . ?
C41 H41c 0.9600 . ?
C40 H40a 0.9600 . ?
C40 H40b 0.9600 . ?
C40 H40c 0.9600 . ?

loop_
_geom_torsion_atom_site_label_1
_geom_torsion_atom_site_label_2
_geom_torsion_atom_site_label_3
_geom_torsion_atom_site_label_4
_geom_torsion
_geom_torsion_site_symmetry_1
_geom_torsion_site_symmetry_2
_geom_torsion_site_symmetry_3
_geom_torsion_site_symmetry_4
_geom_torsion_publ_flag
P1 N2 C1 N3 -129.30(13) . . . . ?
P1 N2 C1 N4 52.58(15) . . . . ?
P1 N1 C6 C11 83.19(14) . . . . ?
P1 N1 C6 C7 -100.76(14) . . . . ?
P1 C42 C47 C46 175.87(16) . . . . ?
P1 C42 C43 C44 -175.85(18) . . . . ?
Al1 N2 C1 N3 26.42(18) . . . . ?
Al1 N2 C1 N4 -151.70(16) . . . . ?
Al1 N1 C6 C11 -93.30(17) . . . . ?
Al1 N1 C6 C7 82.76(18) . . . . ?
N2 C1 N3 C18 3.2(2) . . . . ?
N2 C1 N3 C2 -179.57(17) . . . . ?
N2 C1 N4 C30 15.1(2) . . . . ?
N2 C1 N4 C3 179.9(2) . . . . ?
N1 C6 C11 C12 4.47(19) . . . . ?
N1 C6 C11 C10 179.77(16) . . . . ?
N1 C6 C7 C15 -1.83(19) . . . . ?
N1 C6 C7 C8 -179.06(17) . . . . ?
N3 C1 N4 C30 -163.28(13) . . . . ?
N3 C1 N4 C3 1.53(16) . . . . ?
N3 C18 C19 C27 -8.37(19) . . . . ?
N3 C18 C19 C20 169.94(16) . . . . ?
N3 C18 C23 C24 10.61(19) . . . . ?
N3 C18 C23 C22 -168.93(17) . . . . ?
N3 C2 C3 N4 0.74(18) . . . . ?
N4 C30 C35 C36 -0.2(2) . . . . ?
N4 C30 C35 C34 -175.49(17) . . . . ?
N4 C30 C31 C32 175.49(19) . . . . ?
N4 C30 C31 C39 1.2(2) . . . . ?
C6 C11 C12 C14 108.76(19) . . . . ?
C6 C11 C12 C13 -128.03(19) . . . . ?
C6 C11 C10 C9 -2.1(2) . . . . ?
C6 C7 C15 C17 127.6(2) . . . . ?
C6 C7 C15 C16 -108.6(2) . . . . ?
C6 C7 C8 C9 0.6(2) . . . . ?
C18 C19 C27 C28 -141.8(2) . . . . ?
C18 C19 C27 C29 93.6(2) . . . . ?
C18 C19 C20 C21 -1.1(2) . . . . ?
C18 C23 C24 C25 142.0(2) . . . . ?
C18 C23 C24 C26 -92.7(2) . . . . ?
C18 C23 C22 C21 -0.9(2) . . . . ?
C42 C47 C46 C45 -0.0(2) . . . . ?
C42 C43 C44 C45 0.1(3) . . . . ?
C30 C35 C36 C37 141.9(2) . . . . ?
C30 C35 C36 C38 -95.6(2) . . . . ?
C30 C35 C34 C33 0.8(2) . . . . ?
C30 C31 C32 C33 -0.4(3) . . . . ?
C30 C31 C39 C41 -145.6(3) . . . . ?
C30 C31 C39 C40 90.3(3) . . . . ?
C19 C20 C21 C22 2.0(2) . . . . ?
C11 C10 C9 C8 -0.3(2) . . . . ?
C35 C34 C33 C32 2.0(3) . . . . ?
C24 C23 C22 C21 179.5(2) . . . . ?
C15 C7 C8 C9 -176.7(2) . . . . ?
C7 C8 C9 C10 1.1(3) . . . . ?
C47 C46 C45 C44 -0.1(3) . . . . ?
C43 C44 C45 C46 0.1(3) . . . . ?
C31 C32 C33 C34 -2.2(3) . . . . ?
